data_7025411
loop_
_publ_author_name
'Liu, Wei'
'Zhang, Lan'
'Su, Ge'
'Cao, Li-Xin'
'Wang, Yong-Gang'

_publ_section_title
;
 A novel polyoxochromium borophosphate with new 6-membered ring
 crown-shaped clusters.
;
_journal_issue 31
_journal_name_full 'Dalton transactions (Cambridge, England : 2003)'
_journal_page_first 7262
_journal_page_last 7265
_journal_paper_doi 10.1039/c000515k
_journal_volume 39
_journal_year 2010
_chemical_formula_sum 'B4 Cr8 H8 K5 Na11 O70 P12'
_chemical_formula_weight 2407.33
_chemical_name_systematic
;
?
;
_space_group_IT_number 58
_symmetry_cell_setting orthorhombic
_symmetry_space_group_name_Hall '-P 2n 2'
_symmetry_space_group_name_H-M 'P m n n'
_atom_sites_solution_primary direct
_atom_sites_solution_secondary difmap
_audit_creation_method SHELXL-97
_cell_angle_alpha 90.00
_cell_angle_beta 90.00
_cell_angle_gamma 90.00
_cell_formula_units_Z 2
_cell_length_a 10.4633(9)
_cell_length_b 15.0491(11)
_cell_length_c 18.7214(15)
_cell_measurement_reflns_used 479
_cell_measurement_temperature 293(2)
_cell_volume 2947.9(4)
_computing_structure_refinement 'SHELXL-97 (Sheldrick, 1997)'
_diffrn_ambient_temperature 293(2)
_diffrn_measured_fraction_theta_full 0.999
_diffrn_measured_fraction_theta_max 0.999
_diffrn_measurement_device_type \w
_diffrn_measurement_method ccd
_diffrn_radiation_monochromator graphite
_diffrn_radiation_source 'fine-focus sealed tube'
_diffrn_radiation_type MoK\a
_diffrn_radiation_wavelength 0.71073
_diffrn_reflns_av_R_equivalents 0.0295
_diffrn_reflns_av_sigmaI/netI 0.0227
_diffrn_reflns_limit_h_max 13
_diffrn_reflns_limit_h_min -12
_diffrn_reflns_limit_k_max 19
_diffrn_reflns_limit_k_min -19
_diffrn_reflns_limit_l_max 24
_diffrn_reflns_limit_l_min -21
_diffrn_reflns_number 19921
_diffrn_reflns_theta_full 27.50
_diffrn_reflns_theta_max 27.50
_diffrn_reflns_theta_min 1.74
_exptl_absorpt_coefficient_mu 2.333
_exptl_absorpt_correction_T_max 0.8923
_exptl_absorpt_correction_T_min 0.8002
_exptl_absorpt_correction_type multi-scan
_exptl_crystal_colour green
_exptl_crystal_density_diffrn 2.712
_exptl_crystal_density_method 'not measured'
_exptl_crystal_description rod
_exptl_crystal_F_000 2352
_exptl_crystal_size_max 0.10
_exptl_crystal_size_mid 0.05
_exptl_crystal_size_min 0.05
_refine_diff_density_max 1.679
_refine_diff_density_min -1.377
_refine_diff_density_rms 0.230
_refine_ls_extinction_method none
_refine_ls_goodness_of_fit_ref 1.094
_refine_ls_hydrogen_treatment constr
_refine_ls_matrix_type full
_refine_ls_number_parameters 309
_refine_ls_number_reflns 3581
_refine_ls_number_restraints 0
_refine_ls_restrained_S_all 1.094
_refine_ls_R_factor_all 0.0746
_refine_ls_R_factor_gt 0.0719
_refine_ls_shift/su_max 0.003
_refine_ls_shift/su_mean 0.000
_refine_ls_structure_factor_coef Fsqd
_refine_ls_weighting_details 'calc w=1/[\s^2^(Fo^2^)+(0.1128P)^2^+25.9734P] where P=(Fo^2^+2Fc^2^)/3'
_refine_ls_weighting_scheme calc
_refine_ls_wR_factor_gt 0.2004
_refine_ls_wR_factor_ref 0.2031
_reflns_number_gt 3401
_reflns_number_total 3581
_reflns_threshold_expression >2sigma(I)
_cod_data_source_file c000515k.txt
_cod_data_source_block cr
_cod_original_sg_symbol_H-M Pmnn
_cod_database_code 7025411

loop_
_symmetry_equiv_pos_as_xyz
'x, y, z'
'-x+1/2, -y+1/2, z+1/2'
'x, -y, -z'
'-x+1/2, y+1/2, -z+1/2'
'-x, -y, -z'
'x-1/2, y-1/2, -z-1/2'
'-x, y, z'
'x-1/2, -y-1/2, z-1/2'

loop_
_atom_site_label
_atom_site_type_symbol
_atom_site_fract_x
_atom_site_fract_y
_atom_site_fract_z
_atom_site_U_iso_or_equiv
_atom_site_adp_type
_atom_site_occupancy
_atom_site_symmetry_multiplicity
_atom_site_calc_flag
_atom_site_refinement_flags
Cr1 Cr 0.14060(8) 0.19801(6) 0.45810(5) 0.0172(3) Uani 1 1 d .
Cr2 Cr 0.14018(8) -0.10712(6) 0.36287(5) 0.0166(3) Uani 1 1 d .
P1 P 0.25541(12) 0.08096(10) 0.33433(7) 0.0176(3) Uani 1 1 d .
P2 P 0.25401(13) -0.29093(9) 0.40535(8) 0.0188(3) Uani 1 1 d .
P3 P 0.0000 0.32481(19) 0.34510(13) 0.0324(5) Uani 1 2 d S
P4 P 0.0000 -0.11460(14) 0.21209(11) 0.0206(4) Uani 1 2 d S
B1 B 0.0000 0.0736(5) 0.3536(4) 0.0146(15) Uani 1 2 d S
B2 B 0.0000 -0.2700(6) 0.4145(5) 0.0189(16) Uani 1 2 d S
Na1 Na 0.0000 0.0000 0.5000 0.0192(9) Uani 1 4 d S
O1 O 0.0000 -0.0209(3) 0.3711(3) 0.0167(10) Uani 1 2 d S
O2 O 0.0000 -0.1920(4) 0.3705(3) 0.0183(11) Uani 1 2 d S
O3 O 0.0000 0.2528(4) 0.5100(3) 0.0169(10) Uani 1 2 d S
O4 O 0.0000 0.1289(4) 0.4163(3) 0.0196(11) Uani 1 2 d S
O5 O 0.2680(4) -0.2068(3) 0.3587(2) 0.0217(8) Uani 1 1 d .
O6 O 0.1130(4) 0.0939(3) 0.3079(2) 0.0202(8) Uani 1 1 d .
O7 O 0.1640(4) 0.1028(3) 0.5317(2) 0.0189(8) Uani 1 1 d .
O8 O 0.3451(4) -0.3616(3) 0.3816(2) 0.0255(9) Uani 1 1 d .
O9 O 0.1126(4) -0.3272(3) 0.3949(2) 0.0203(8) Uani 1 1 d .
O10 O 0.1216(4) 0.2921(3) 0.3838(2) 0.0269(9) Uani 1 1 d .
O11 O 0.2760(4) 0.1377(3) 0.4007(2) 0.0291(10) Uani 1 1 d .
O12 O 0.3381(4) 0.1129(3) 0.2740(2) 0.0323(10) Uani 1 1 d .
O13 O 0.2699(4) 0.2688(3) 0.5143(2) 0.0220(8) Uani 1 1 d .
O14 O 0.2765(4) -0.0158(3) 0.3525(3) 0.0278(9) Uani 1 1 d .
O15 O 0.1228(4) -0.1123(3) 0.2575(2) 0.0284(10) Uani 1 1 d .
O16 O 0.0000 0.2901(7) 0.2690(4) 0.051(2) Uani 1 2 d S
O17 O 0.0000 0.4244(7) 0.3453(6) 0.066(3) Uani 1 2 d S
O18 O 0.0000 -0.2030(8) 0.1737(7) 0.082(4) Uani 1 2 d S
O19 O 0.0000 -0.0330(7) 0.1662(6) 0.070(3) Uani 1 2 d S
K1 K 0.0000 0.3940(3) 0.1573(3) 0.0555(14) Uani 0.899(16) 2 d SP
K2 K 0.2277(3) -0.50101(18) 0.33024(15) 0.0579(7) Uani 0.75 1 d P
K3 K 0.0000 0.448(3) 0.198(3) 0.064(19) Uani 0.101(16) 2 d SP
Na2A Na 0.0000 0.1407(8) 0.2080(4) 0.035(3) Uani 0.79(3) 2 d SP
Na2B Na 0.0000 0.093(3) 0.1880(13) 0.034(7) Uani 0.21(3) 2 d SP
Na3 Na 0.0000 -0.2913(4) 0.0547(3) 0.0501(12) Uani 1 2 d S
Na4 Na 0.2599(3) -0.2341(2) 0.22728(17) 0.0461(8) Uani 1 1 d .
Na5 Na 0.0000 -0.3170(4) 0.2732(3) 0.0603(14) Uani 1 2 d S
O20 O 0.0000 0.0503(4) 0.0642(3) 0.0204(11) Uani 1 2 d S
O21 O 0.0000 -0.3235(9) 0.1149(8) 0.086(4) Uani 1 2 d S
O22 O 0.0000 0.4253(15) 0.4831(11) 0.076(7) Uani 0.50 2 d SP
023 O 0.0000 -0.4106 0.3051 0.065(5) Uani 0.50 2 d SP
024 O 0.0000 -0.335(2) -0.0088(14) 0.086(8) Uani 0.50 2 d SP
O25 O 0.0000 0.1678(3) -0.0011(10) 0.092(6) Uiso 0.50 2 d SP
O26A O 0.258(3) -0.555(2) 0.4418(17) 0.078(10) Uiso 0.28(2) 1 d P
O26B O 0.142(3) -0.0753(17) 0.0440(14) 0.042(8) Uiso 0.22(2) 1 d P
H1 H 0.0000 0.4354 0.3965 0.050 Uiso 1 2 d S
H2 H 0.0000 0.3362 0.2389 0.050 Uiso 1 2 d S
H3 H 0.0000 -0.0338 0.1172 0.050 Uiso 1 2 d S
H4 H 0.0000 -0.1928 0.1208 0.050 Uiso 1 2 d S

loop_
_atom_site_aniso_label
_atom_site_aniso_U_11
_atom_site_aniso_U_22
_atom_site_aniso_U_33
_atom_site_aniso_U_23
_atom_site_aniso_U_13
_atom_site_aniso_U_12
Cr1 0.0120(4) 0.0242(5) 0.0155(4) -0.0059(3) -0.0002(3) -0.0016(3)
Cr2 0.0114(4) 0.0206(5) 0.0178(4) -0.0028(3) 0.0009(3) 0.0007(3)
P1 0.0112(6) 0.0240(7) 0.0176(6) -0.0027(5) 0.0021(5) -0.0008(5)
P2 0.0154(7) 0.0225(7) 0.0185(7) -0.0053(5) 0.0019(5) 0.0052(5)
P3 0.0231(11) 0.0455(14) 0.0286(12) 0.0059(10) 0.000 0.000
P4 0.0204(10) 0.0246(10) 0.0168(9) 0.0017(7) 0.000 0.000
B1 0.007(3) 0.020(4) 0.017(4) -0.005(3) 0.000 0.000
B2 0.017(4) 0.023(4) 0.016(4) -0.001(3) 0.000 0.000
Na1 0.016(2) 0.023(2) 0.019(2) -0.0027(16) 0.000 0.000
O1 0.010(2) 0.021(3) 0.019(2) -0.003(2) 0.000 0.000
O2 0.014(2) 0.021(3) 0.021(3) -0.002(2) 0.000 0.000
O3 0.014(2) 0.020(2) 0.016(2) -0.006(2) 0.000 0.000
O4 0.012(2) 0.026(3) 0.020(3) -0.007(2) 0.000 0.000
O5 0.0183(19) 0.025(2) 0.0213(19) -0.0015(15) 0.0034(15) 0.0050(15)
O6 0.0126(17) 0.030(2) 0.0176(18) -0.0028(15) 0.0011(14) -0.0010(15)
O7 0.0123(17) 0.0234(19) 0.0212(18) -0.0032(14) -0.0002(14) -0.0022(14)
O8 0.021(2) 0.026(2) 0.029(2) -0.0050(17) 0.0047(17) 0.0088(16)
O9 0.0187(18) 0.0218(18) 0.0204(18) -0.0033(15) 0.0018(15) 0.0015(15)
O10 0.022(2) 0.039(2) 0.0200(19) 0.0028(17) -0.0002(16) -0.0048(18)
O11 0.0152(19) 0.044(3) 0.029(2) -0.0134(19) 0.0035(16) 0.0016(18)
O12 0.022(2) 0.051(3) 0.024(2) 0.0059(19) 0.0083(18) -0.0036(19)
O13 0.0175(18) 0.029(2) 0.0197(19) -0.0076(16) 0.0009(15) -0.0042(16)
O14 0.0149(19) 0.026(2) 0.042(2) 0.0011(18) -0.0036(18) -0.0025(16)
O15 0.020(2) 0.048(3) 0.0168(19) -0.0008(18) -0.0007(16) 0.0029(18)
O16 0.031(4) 0.097(7) 0.026(4) 0.004(4) 0.000 0.000
O17 0.055(6) 0.056(5) 0.087(7) 0.006(5) 0.000 0.000
O18 0.057(6) 0.092(8) 0.098(8) -0.079(7) 0.000 0.000
O19 0.034(4) 0.089(7) 0.086(7) 0.072(6) 0.000 0.000
K1 0.0248(13) 0.047(2) 0.095(3) 0.025(2) 0.000 0.000
K2 0.0761(19) 0.0500(13) 0.0476(13) -0.0033(11) -0.0098(13) -0.0099(13)
K3 0.028(12) 0.07(3) 0.09(3) 0.07(3) 0.000 0.000
Na2A 0.018(2) 0.068(7) 0.019(3) 0.004(4) 0.000 0.000
Na2B 0.039(11) 0.047(18) 0.017(9) -0.013(10) 0.000 0.000
Na3 0.032(2) 0.077(3) 0.042(2) 0.013(2) 0.000 0.000
Na4 0.058(2) 0.0354(15) 0.0445(17) -0.0061(13) 0.0181(15) 0.0010(14)
Na5 0.039(3) 0.091(4) 0.051(3) -0.014(3) 0.000 0.000
O20 0.024(3) 0.018(2) 0.019(3) -0.001(2) 0.000 0.000
O21 0.060(7) 0.084(8) 0.115(11) -0.014(8) 0.000 0.000
O22 0.110(18) 0.070(13) 0.048(11) 0.040(10) 0.000 0.000
023 0.063(12) 0.088(15) 0.044(10) 0.002(10) 0.000 0.000
024 0.034(10) 0.13(2) 0.094(17) -0.024(16) 0.000 0.000

loop_
_atom_type_symbol
_atom_type_description
_atom_type_scat_dispersion_real
_atom_type_scat_dispersion_imag
_atom_type_scat_source
H H 0.0000 0.0000 'International Tables Vol C Tables 4.2.6.8 and 6.1.1.4'
B B 0.0013 0.0007 'International Tables Vol C Tables 4.2.6.8 and 6.1.1.4'
Cr Cr 0.3209 0.6236 'International Tables Vol C Tables 4.2.6.8 and 6.1.1.4'
K K 0.2009 0.2494 'International Tables Vol C Tables 4.2.6.8 and 6.1.1.4'
Na Na 0.0362 0.0249 'International Tables Vol C Tables 4.2.6.8 and 6.1.1.4'
O O 0.0106 0.0060 'International Tables Vol C Tables 4.2.6.8 and 6.1.1.4'
P P 0.1023 0.0942 'International Tables Vol C Tables 4.2.6.8 and 6.1.1.4'

loop_
_geom_angle_atom_site_label_1
_geom_angle_atom_site_label_2
_geom_angle_atom_site_label_3
_geom_angle
_geom_angle_site_symmetry_1
_geom_angle_site_symmetry_3
O3 Cr1 O4 81.78(17) . .
O3 Cr1 O10 88.4(2) . .
O4 Cr1 O10 91.3(2) . .
O3 Cr1 O11 176.10(17) . .
O4 Cr1 O11 94.37(18) . .
O10 Cr1 O11 91.0(2) . .
O3 Cr1 O7 93.0(2) . .
O4 Cr1 O7 89.2(2) . .
O10 Cr1 O7 178.57(18) . .
O11 Cr1 O7 87.64(18) . .
O3 Cr1 O13 91.30(16) . .
O4 Cr1 O13 171.64(19) . .
O10 Cr1 O13 93.18(18) . .
O11 Cr1 O13 92.58(17) . .
O7 Cr1 O13 86.41(17) . .
O2 Cr2 O1 82.23(18) . .
O2 Cr2 O15 88.7(2) . .
O1 Cr2 O15 92.1(2) . .
O2 Cr2 O7 92.5(2) . 3_556
O1 Cr2 O7 89.63(19) . 3_556
O15 Cr2 O7 178.05(17) . 3_556
O2 Cr2 O14 176.80(18) . .
O1 Cr2 O14 95.00(17) . .
O15 Cr2 O14 89.8(2) . .
O7 Cr2 O14 89.10(18) 3_556 .
O2 Cr2 O5 90.84(17) . .
O1 Cr2 O5 172.83(18) . .
O15 Cr2 O5 89.60(18) . .
O7 Cr2 O5 88.85(16) 3_556 .
O14 Cr2 O5 91.99(18) . .
O12 P1 O14 113.2(3) . .
O12 P1 O11 110.7(3) . .
O14 P1 O11 109.6(3) . .
O12 P1 O6 105.5(2) . .
O14 P1 O6 109.1(2) . .
O11 P1 O6 108.6(2) . .
O8 P2 O5 110.7(2) . .
O8 P2 O13 111.9(2) . 3_556
O5 P2 O13 111.3(2) . 3_556
O8 P2 O9 108.2(2) . .
O5 P2 O9 107.5(2) . .
O13 P2 O9 107.0(2) 3_556 .
O17 P3 O16 110.2(6) . .
O17 P3 O10 108.5(3) . .
O16 P3 O10 109.3(3) . .
O17 P3 O10 108.5(3) . 7
O16 P3 O10 109.3(3) . 7
O10 P3 O10 110.9(3) . 7
O19 P4 O18 116.6(8) . .
O19 P4 O15 107.4(3) . .
O18 P4 O15 106.4(3) . .
O19 P4 O15 107.4(3) . 7
O18 P4 O15 106.4(3) . 7
O15 P4 O15 112.9(3) . 7
O4 B1 O1 112.3(6) . .
O4 B1 O6 110.4(4) . 7
O1 B1 O6 109.2(4) . 7
O4 B1 O6 110.4(4) . .
O1 B1 O6 109.2(4) . .
O6 B1 O6 104.9(6) 7 .
O2 B2 O3 114.6(7) . 5_556
O2 B2 O9 109.2(4) . 7
O3 B2 O9 110.0(4) 5_556 7
O2 B2 O9 109.2(4) . .
O3 B2 O9 110.0(4) 5_556 .
O9 B2 O9 103.1(6) 7 .
O7 Na1 O7 180.00(19) 5_556 .
O7 Na1 O7 92.00(19) 5_556 3_556
O7 Na1 O7 88.00(19) . 3_556
O7 Na1 O7 88.00(19) 5_556 7
O7 Na1 O7 92.00(19) . 7
O7 Na1 O7 180.000(1) 3_556 7
O7 Na1 O1 70.66(12) 5_556 .
O7 Na1 O1 109.34(12) . .
O7 Na1 O1 70.66(12) 3_556 .
O7 Na1 O1 109.34(12) 7 .
O7 Na1 O1 109.34(12) 5_556 5_556
O7 Na1 O1 70.66(12) . 5_556
O7 Na1 O1 109.34(12) 3_556 5_556
O7 Na1 O1 70.66(12) 7 5_556
O1 Na1 O1 180.0 . 5_556
O7 Na1 O4 110.35(12) 5_556 .
O7 Na1 O4 69.65(12) . .
O7 Na1 O4 110.35(12) 3_556 .
O7 Na1 O4 69.65(12) 7 .
O1 Na1 O4 58.51(18) . .
O1 Na1 O4 121.49(18) 5_556 .
O7 Na1 O4 69.65(12) 5_556 5_556
O7 Na1 O4 110.35(12) . 5_556
O7 Na1 O4 69.65(12) 3_556 5_556
O7 Na1 O4 110.35(12) 7 5_556
O1 Na1 O4 121.49(18) . 5_556
O1 Na1 O4 58.51(18) 5_556 5_556
O4 Na1 O4 180.0 . 5_556

loop_
_geom_bond_atom_site_label_1
_geom_bond_atom_site_label_2
_geom_bond_distance
_geom_bond_site_symmetry_2
Cr1 O3 1.946(3) .
Cr1 O4 1.964(4) .
Cr1 O10 1.994(4) .
Cr1 O11 1.996(4) .
Cr1 O7 2.004(4) .
Cr1 O13 2.018(4) .
Cr2 O2 1.950(4) .
Cr2 O1 1.964(4) .
Cr2 O15 1.982(4) .
Cr2 O7 1.990(4) 3_556
Cr2 O14 1.990(4) .
Cr2 O5 2.012(4) .
P1 O12 1.502(4) .
P1 O14 1.512(4) .
P1 O11 1.523(4) .
P1 O6 1.582(4) .
P2 O8 1.496(4) .
P2 O5 1.545(4) .
P2 O13 1.550(4) 3_556
P2 O9 1.590(4) .
P3 O17 1.498(10) .
P3 O16 1.518(8) .
P3 O10 1.545(5) .
P3 O10 1.545(5) 7
P3 K1 3.667(5) .
P4 O19 1.499(8) .
P4 O18 1.511(9) .
P4 O15 1.541(4) .
P4 O15 1.541(4) 7
B1 O4 1.440(9) .
B1 O1 1.460(10) .
B1 O6 1.492(6) 7
B1 O6 1.492(6) .
B2 O2 1.435(10) .
B2 O3 1.438(10) 5_556
B2 O9 1.504(7) 7
B2 O9 1.504(7) .
Na1 O7 2.385(4) 5_556
Na1 O7 2.385(4) .
Na1 O7 2.385(4) 3_556
Na1 O7 2.385(4) 7
Na1 O1 2.433(5) .
Na1 O1 2.433(5) 5_556
Na1 O4 2.494(6) .
Na1 O4 2.494(6) 5_556
